data_7711609
loop_
_publ_author_name
'Yoshigoe, Yusuke'
'Hashizume, Keiichiro'
'Saito, Shinichi'

_publ_section_title
;
 Synthesis and stereochemistry of chiral aza-boraspirobifluorenes with
 tetrahedral boron-stereogenic centers
;
_journal_name_full 'Dalton Transactions'
_journal_paper_doi 10.1039/D2DT03303H
_journal_year 2022
_chemical_formula_moiety 'C25 H17 B F3 N'
_chemical_formula_sum 'C25 H17 B F3 N'
_chemical_formula_weight 399.20
_space_group_crystal_system monoclinic
_space_group_IT_number 14
_space_group_name_Hall '-P 2ybc'
_space_group_name_H-M_alt 'P 1 21/c 1'
_atom_sites_solution_hydrogens geom
_audit_creation_date 2022-08-24
_audit_creation_method
;
Olex2 1.3
(compiled 2020.11.12 svn.r5f609507 for OlexSys, GUI svn.r6408)
;
_audit_update_record
;
2022-08-24 deposited with the CCDC.	2022-10-27 downloaded from the CCDC.
;
_cell_angle_alpha 90
_cell_angle_beta 91.678(2)
_cell_angle_gamma 90
_cell_formula_units_Z 4
_cell_length_a 8.5923(5)
_cell_length_b 10.4752(6)
_cell_length_c 21.9452(12)
_cell_measurement_reflns_used 5883
_cell_measurement_temperature 273(2)
_cell_measurement_theta_max 27.834
_cell_measurement_theta_min 3.06
_cell_volume 1974.35(19)
_computing_cell_refinement 'SAINT V8.40B (Bruker, 2016)'
_computing_data_reduction 'SAINT V8.40B (Bruker, 2016)'
_computing_molecular_graphics 'Olex2 1.3 (Dolomanov et al., 2009)'
_computing_publication_material 'Olex2 1.3 (Dolomanov et al., 2009)'
_computing_structure_refinement 'SHELXL 2018/3 (Sheldrick, 2015)'
_computing_structure_solution 'SHELXT 2018/2 (Sheldrick, 2018)'
_diffrn_ambient_temperature 273.15
_diffrn_detector_area_resol_mean 8
_diffrn_measured_fraction_theta_full 0.999
_diffrn_measured_fraction_theta_max 0.999
_diffrn_measurement_device_type 'Bruker SMART APEX CCD area detector'
_diffrn_measurement_method '\w and \f scans'
_diffrn_radiation_monochromator graphite
_diffrn_radiation_type MoK\a
_diffrn_radiation_wavelength 0.71073
_diffrn_reflns_av_R_equivalents 0.0513
_diffrn_reflns_av_unetI/netI 0.0448
_diffrn_reflns_Laue_measured_fraction_full 0.999
_diffrn_reflns_Laue_measured_fraction_max 0.999
_diffrn_reflns_limit_h_max 10
_diffrn_reflns_limit_h_min -10
_diffrn_reflns_limit_k_max 12
_diffrn_reflns_limit_k_min -12
_diffrn_reflns_limit_l_max 26
_diffrn_reflns_limit_l_min -26
_diffrn_reflns_number 22176
_diffrn_reflns_point_group_measured_fraction_full 0.999
_diffrn_reflns_point_group_measured_fraction_max 0.999
_diffrn_reflns_theta_full 25.242
_diffrn_reflns_theta_max 25.679
_diffrn_reflns_theta_min 1.857
_diffrn_source 'sealed tube'
_diffrn_source_current 1.4
_diffrn_source_power 0.07
_diffrn_source_voltage 50.0
_diffrn_standards_number 0
_exptl_absorpt_coefficient_mu 0.097
_exptl_absorpt_correction_T_max 0.7461
_exptl_absorpt_correction_T_min 0.6843
_exptl_absorpt_correction_type multi-scan
_exptl_absorpt_process_details
;
SADABS-2016/2 (Bruker,2016/2) was used for absorption correction.
wR2(int) was 0.1110 before and 0.0572 after correction.
The Ratio of minimum to maximum transmission is 0.9172.
The \l/2 correction factor is Not present.
;
_exptl_crystal_colour colourless
_exptl_crystal_colour_primary colourless
_exptl_crystal_density_diffrn 1.343
_exptl_crystal_description block
_exptl_crystal_F_000 824
_exptl_crystal_preparation diffusion
_exptl_crystal_recrystallization_method diffusion
_exptl_crystal_size_max 0.03
_exptl_crystal_size_mid 0.024
_exptl_crystal_size_min 0.018
_refine_diff_density_max 0.314
_refine_diff_density_min -0.188
_refine_diff_density_rms 0.046
_refine_ls_extinction_coef 0.018(2)
_refine_ls_extinction_expression Fc^*^=kFc[1+0.001xFc^2^\l^3^/sin(2\q)]^-1/4^
_refine_ls_extinction_method 'SHELXL-2018/3 (Sheldrick 2018)'
_refine_ls_goodness_of_fit_ref 1.048
_refine_ls_hydrogen_treatment constr
_refine_ls_matrix_type full
_refine_ls_number_parameters 396
_refine_ls_number_reflns 3754
_refine_ls_number_restraints 165
_refine_ls_restrained_S_all 1.136
_refine_ls_R_factor_all 0.0551
_refine_ls_R_factor_gt 0.0445
_refine_ls_shift/su_max 0.000
_refine_ls_shift/su_mean 0.000
_refine_ls_structure_factor_coef Fsqd
_refine_ls_weighting_details 'w=1/[\s^2^(Fo^2^)+(0.0442P)^2^+0.7989P] where P=(Fo^2^+2Fc^2^)/3'
_refine_ls_weighting_scheme calc
_refine_ls_wR_factor_gt 0.1042
_refine_ls_wR_factor_ref 0.1111
_reflns_Friedel_coverage 0.000
_reflns_number_gt 3083
_reflns_number_total 3754
_reflns_threshold_expression 'I > 2\s(I)'
_cod_data_source_file d2dt03303h2.cif
_cod_data_source_block 220525_ysg_hashizume_01_0m_a
_cod_database_code 7711609
_shelx_shelxl_version_number 2018/3
_shelx_space_group_comment
;
The symmetry employed for this shelxl refinement is uniquely defined
by the following loop, which should always be used as a source of
symmetry information in preference to the above space-group names.
They are only intended as comments.
;
_shelx_estimated_absorpt_t_max 0.998
_shelx_estimated_absorpt_t_min 0.997
_olex2_refinement_description
;
1. Fixed Uiso
 At 1.2 times of:
  All C(H) groups
 At 1.5 times of:
  All C(H,H,H) groups
2. Restrained distances
 F2-F1 \\sim F2-F3 \\sim F1-F3 \\sim F2A-F3A \\sim F2A-F1A \\sim F3A-F1A
 with sigma of 0.04
 C9-C8 \\sim C9-F2 \\sim C9-F1 \\sim C9-F3 \\sim C9-F2A \\sim C9-F3A \\sim
C9-F1A
 with sigma of 0.02
3. Rigid body (RIGU) restrains
 F3A, F1A, F2A, C9, C8
 with sigma for 1-2 distances of 0.004 and sigma for 1-3 distances of 0.004
 F2, F1, F3, C9, C8
 with sigma for 1-2 distances of 0.004 and sigma for 1-3 distances of 0.004
 C16, C15, C20, C18, C17, C19
 with sigma for 1-2 distances of 0.004 and sigma for 1-3 distances of 0.004
 C5, C14, C13, C2, C3, C4
 with sigma for 1-2 distances of 0.004 and sigma for 1-3 distances of 0.004
 C15, C16, C17, C18, C19, C20
 with sigma for 1-2 distances of 0.001 and sigma for 1-3 distances of 0.001
4. Others
 Sof(F2A)=Sof(F3A)=Sof(F1A)=1-FVAR(1)
 Sof(F2)=Sof(F1)=Sof(F3)=FVAR(1)
 Sof(C4A)=Sof(H4A)=Sof(C3A)=Sof(H3A)=Sof(C2A)=Sof(C13A)=Sof(H13A)=Sof(C14A)=
 Sof(C5A)=Sof(C1A)=Sof(H1AA)=Sof(H1AB)=Sof(H1AC)=Sof(C16A)=Sof(C15A)=Sof(C17A)=
 Sof(H17A)=Sof(C18A)=Sof(H18A)=Sof(C19A)=Sof(H19A)=Sof(C20A)=Sof(H20A)=1-FVAR(2)
 Sof(C1)=Sof(H1A)=Sof(H1B)=Sof(H1C)=Sof(C5)=Sof(C14)=Sof(C13)=Sof(H13)=Sof(C2)=
 Sof(C3)=Sof(H3)=Sof(C4)=Sof(H4)=Sof(C16)=Sof(C17)=Sof(H17)=Sof(C18)=Sof(H18)=
 Sof(C19)=Sof(H19)=Sof(C20)=Sof(H20)=Sof(C15)=FVAR(2)
5.a Aromatic/amide H refined with riding coordinates:
 C13(H13), C3(H3), C4(H4), C6(H6), C7(H7), C17(H17), C18(H18), C19(H19),
 C20(H20), C22(H22), C23(H23), C24(H24), C25(H25), C28(H28), C4A(H4A), C3A(H3A),
  C13A(H13A), C17A(H17A), C18A(H18A), C19A(H19A), C20A(H20A)
5.b Fitted hexagon refined as free rotating group:
 C5(C14,C13,C2,C3,C4), C16(C17,C18,C19,C20,C15)
5.c Idealised Me refined as rotating group:
 C1(H1A,H1B,H1C), C1A(H1AA,H1AB,H1AC)
;
_olex2_exptl_crystal_mounting_method cryoroop
_olex2_submission_special_instructions 'No special instructions were received'

loop_
_space_group_symop_operation_xyz
'x, y, z'
'-x, y+1/2, -z+1/2'
'-x, -y, -z'
'x, -y-1/2, z-1/2'

loop_
_atom_site_label
_atom_site_type_symbol
_atom_site_fract_x
_atom_site_fract_y
_atom_site_fract_z
_atom_site_U_iso_or_equiv
_atom_site_adp_type
_atom_site_occupancy
_atom_site_site_symmetry_order
_atom_site_calc_flag
_atom_site_refinement_flags_posn
_atom_site_refinement_flags_adp
_atom_site_refinement_flags_occupancy
_atom_site_disorder_assembly
_atom_site_disorder_group
N1 N 0.61475(14) 0.37635(12) 0.72913(6) 0.0283(3) Uani 1 1 d . . . . .
C1 C 0.7179(7) 0.7924(5) 0.9711(3) 0.0489(17) Uani 0.337(5) 1 d . . P A 1
H1A H 0.826908 0.811420 0.975569 0.073 Uiso 0.337(5) 1 calc R U P A 1
H1B H 0.678738 0.767331 1.009890 0.073 Uiso 0.337(5) 1 calc R U P A 1
H1C H 0.662992 0.866804 0.956695 0.073 Uiso 0.337(5) 1 calc R U P A 1
C5 C 0.645(2) 0.4943(17) 0.8449(8) 0.020(3) Uani 0.337(5) 1 d G . P A 1
C14 C 0.5375(19) 0.5173(17) 0.8896(9) 0.027(3) Uani 0.337(5) 1 d G . P A 1
C13 C 0.563(2) 0.6155(16) 0.9313(7) 0.024(2) Uani 0.337(5) 1 d G . P A 1
H13 H 0.490430 0.630860 0.961237 0.029 Uiso 0.337(5) 1 calc R U P A 1
C2 C 0.695(2) 0.6906(17) 0.9284(8) 0.031(3) Uani 0.337(5) 1 d G . P A 1
C3 C 0.803(2) 0.668(2) 0.8837(9) 0.034(3) Uani 0.337(5) 1 d G . P A 1
H3 H 0.892237 0.717936 0.881747 0.040 Uiso 0.337(5) 1 calc R U P A 1
C4 C 0.778(2) 0.570(2) 0.8419(8) 0.036(3) Uani 0.337(5) 1 d G . P A 1
H4 H 0.850432 0.554124 0.812027 0.043 Uiso 0.337(5) 1 calc R U P A 1
C6 C 0.56262(19) 0.47111(15) 0.69307(7) 0.0332(4) Uani 1 1 d . . . . .
H6 H 0.501873 0.535338 0.709427 0.040 Uiso 1 1 calc R U . . .
C7 C 0.59714(19) 0.47537(17) 0.63231(8) 0.0384(4) Uani 1 1 d . . . . .
H7 H 0.562163 0.542412 0.607728 0.046 Uiso 1 1 calc R U . . .
C8 C 0.68558(19) 0.37706(18) 0.60846(7) 0.0393(4) Uani 1 1 d D . . . .
C9 C 0.7305(3) 0.3820(2) 0.54320(9) 0.0606(6) Uani 1 1 d D . . . .
F2 F 0.8609(6) 0.4431(5) 0.53583(15) 0.0867(16) Uani 0.607(10) 1 d D . P B 1
F1 F 0.6214(7) 0.4208(9) 0.5063(2) 0.125(3) Uani 0.607(10) 1 d D . P B 1
F3 F 0.7645(5) 0.2606(4) 0.52309(18) 0.0706(11) Uani 0.607(10) 1 d D . P B 1
C16 C 0.4191(14) 0.3576(18) 0.8328(7) 0.018(2) Uani 0.337(5) 1 d G . P A 1
C17 C 0.2897(17) 0.2833(16) 0.8176(6) 0.031(3) Uani 0.337(5) 1 d G . P A 1
H17 H 0.291429 0.229224 0.784038 0.037 Uiso 0.337(5) 1 calc R U P A 1
C18 C 0.1576(14) 0.2899(16) 0.8526(7) 0.031(2) Uani 0.337(5) 1 d G . P A 1
H18 H 0.071025 0.240221 0.842405 0.038 Uiso 0.337(5) 1 calc R U P A 1
C19 C 0.1550(12) 0.3708(16) 0.9028(6) 0.031(2) Uani 0.337(5) 1 d G . P A 1
H19 H 0.066684 0.375163 0.926166 0.038 Uiso 0.337(5) 1 calc R U P A 1
C20 C 0.2845(14) 0.4450(15) 0.9180(7) 0.025(2) Uani 0.337(5) 1 d G . P A 1
H20 H 0.282750 0.499110 0.951561 0.030 Uiso 0.337(5) 1 calc R U P A 1
C15 C 0.4165(14) 0.4384(17) 0.8830(8) 0.021(2) Uani 0.337(5) 1 d G . P A 1
C21 C 0.69796(17) 0.23673(14) 0.81105(7) 0.0294(3) Uani 1 1 d . . . . .
C22 C 0.73752(19) 0.16521(15) 0.86294(7) 0.0347(4) Uani 1 1 d . . . . .
H22 H 0.709105 0.193775 0.901167 0.042 Uiso 1 1 calc R U . . .
C23 C 0.81919(19) 0.05153(16) 0.85758(8) 0.0389(4) Uani 1 1 d . . . . .
H23 H 0.845609 0.005039 0.892474 0.047 Uiso 1 1 calc R U . . .
C24 C 0.86206(19) 0.00609(16) 0.80112(8) 0.0390(4) Uani 1 1 d . . . . .
H24 H 0.915155 -0.070986 0.798461 0.047 Uiso 1 1 calc R U . . .
C25 C 0.82620(18) 0.07488(15) 0.74870(8) 0.0352(4) Uani 1 1 d . . . . .
H25 H 0.854653 0.045321 0.710652 0.042 Uiso 1 1 calc R U . . .
C26 C 0.74617(17) 0.18978(14) 0.75464(7) 0.0297(3) Uani 1 1 d . . . . .
C27 C 0.69930(17) 0.27835(14) 0.70621(7) 0.0295(3) Uani 1 1 d . . . . .
C28 C 0.73469(18) 0.27666(17) 0.64489(7) 0.0355(4) Uani 1 1 d . . . . .
H28 H 0.790395 0.209189 0.628696 0.043 Uiso 1 1 calc R U . . .
B1 B 0.5981(2) 0.36550(17) 0.80184(8) 0.0296(4) Uani 1 1 d . . . . .
F2A F 0.7712(12) 0.5061(7) 0.5268(2) 0.095(3) Uani 0.393(10) 1 d D . P B 2
F3A F 0.8277(14) 0.3028(12) 0.5249(4) 0.140(5) Uani 0.393(10) 1 d D . P B 2
F1A F 0.6006(9) 0.3784(7) 0.5067(3) 0.0699(18) Uani 0.393(10) 1 d D . P B 2
C4A C 0.2981(10) 0.2798(8) 0.8067(4) 0.0311(12) Uani 0.663(5) 1 d . . P A 2
H4A H 0.303315 0.226027 0.773063 0.037 Uiso 0.663(5) 1 calc R U P A 2
C3A C 0.1638(10) 0.2825(8) 0.8397(4) 0.0417(16) Uani 0.663(5) 1 d . . P A 2
H3A H 0.079618 0.232201 0.827075 0.050 Uiso 0.663(5) 1 calc R U P A 2
C2A C 0.1510(8) 0.3583(9) 0.8912(4) 0.0474(19) Uani 0.663(5) 1 d . . P A 2
C13A C 0.2745(11) 0.4383(9) 0.9074(4) 0.044(2) Uani 0.663(5) 1 d . . P A 2
H13A H 0.267544 0.491603 0.941138 0.053 Uiso 0.663(5) 1 calc R U P A 2
C14A C 0.4086(9) 0.4387(10) 0.8733(5) 0.0315(16) Uani 0.663(5) 1 d . . P A 2
C5A C 0.4259(10) 0.3557(10) 0.8225(4) 0.0291(15) Uani 0.663(5) 1 d . . P A 2
C1A C 0.0206(3) 0.3613(3) 0.93931(13) 0.0483(9) Uani 0.663(5) 1 d . . P A 2
H1AA H -0.074021 0.393257 0.920625 0.072 Uiso 0.663(5) 1 calc R U P A 2
H1AB H 0.052169 0.416047 0.972526 0.072 Uiso 0.663(5) 1 calc R U P A 2
H1AC H 0.003603 0.276584 0.954357 0.072 Uiso 0.663(5) 1 calc R U P A 2
C16A C 0.6661(13) 0.4875(10) 0.8355(4) 0.0264(15) Uani 0.663(5) 1 d . . P A 2
C15A C 0.5596(10) 0.5195(8) 0.8810(4) 0.0250(13) Uani 0.663(5) 1 d . . P A 2
C17A C 0.7991(10) 0.5613(10) 0.8325(4) 0.0292(11) Uani 0.663(5) 1 d . . P A 2
H17A H 0.871022 0.543471 0.802816 0.035 Uiso 0.663(5) 1 calc R U P A 2
C18A C 0.8279(12) 0.6611(11) 0.8726(5) 0.0376(16) Uani 0.663(5) 1 d . . P A 2
H18A H 0.916242 0.711319 0.868345 0.045 Uiso 0.663(5) 1 calc R U P A 2
C19A C 0.7273(12) 0.6869(9) 0.9187(4) 0.0379(18) Uani 0.663(5) 1 d . . P A 2
H19A H 0.749671 0.751830 0.946553 0.046 Uiso 0.663(5) 1 calc R U P A 2
C20A C 0.5923(11) 0.6154(10) 0.9234(4) 0.0364(15) Uani 0.663(5) 1 d . . P A 2
H20A H 0.524053 0.631357 0.954661 0.044 Uiso 0.663(5) 1 calc R U P A 2

loop_
_atom_site_aniso_label
_atom_site_aniso_U_11
_atom_site_aniso_U_22
_atom_site_aniso_U_33
_atom_site_aniso_U_23
_atom_site_aniso_U_13
_atom_site_aniso_U_12
N1 0.0288(7) 0.0299(7) 0.0260(7) 0.0005(5) -0.0005(5) 0.0001(5)
C1 0.060(4) 0.036(3) 0.050(4) -0.007(2) -0.011(3) -0.004(3)
C5 0.025(6) 0.020(4) 0.014(5) -0.005(3) 0.006(4) -0.001(3)
C14 0.036(5) 0.033(4) 0.012(4) 0.006(3) 0.015(3) 0.010(3)
C13 0.037(6) 0.022(3) 0.014(4) -0.002(2) 0.008(3) 0.006(4)
C2 0.041(8) 0.032(4) 0.021(4) -0.003(3) 0.000(4) 0.008(4)
C3 0.037(7) 0.029(4) 0.035(7) -0.008(4) -0.001(4) 0.001(4)
C4 0.032(5) 0.037(5) 0.038(6) -0.003(4) 0.013(3) 0.002(4)
C6 0.0352(8) 0.0335(8) 0.0308(8) 0.0029(7) -0.0005(6) 0.0036(7)
C7 0.0391(9) 0.0441(10) 0.0321(9) 0.0086(7) 0.0011(7) 0.0046(7)
C8 0.0364(9) 0.0538(11) 0.0278(8) 0.0037(7) 0.0033(7) 0.0037(8)
C9 0.0653(14) 0.0831(16) 0.0341(11) 0.0100(11) 0.0125(9) 0.0219(12)
F2 0.097(3) 0.101(3) 0.0642(17) 0.0143(17) 0.0461(17) -0.019(2)
F1 0.123(4) 0.214(7) 0.038(2) 0.036(3) 0.019(2) 0.122(4)
F3 0.090(2) 0.0915(19) 0.0318(14) -0.0064(14) 0.0300(14) 0.0139(17)
C16 0.018(3) 0.029(4) 0.008(4) 0.004(3) 0.005(2) -0.004(2)
C17 0.027(3) 0.040(5) 0.025(5) 0.002(3) 0.002(3) -0.013(3)
C18 0.023(3) 0.046(5) 0.025(4) 0.008(3) 0.002(3) -0.013(3)
C19 0.026(3) 0.048(5) 0.021(4) 0.009(3) -0.001(2) -0.002(3)
C20 0.022(3) 0.045(5) 0.009(4) 0.003(3) 0.004(2) 0.000(2)
C15 0.024(3) 0.033(4) 0.006(4) 0.002(3) 0.001(3) 0.002(2)
C21 0.0294(8) 0.0300(8) 0.0287(8) 0.0005(6) -0.0027(6) -0.0053(6)
C22 0.0377(9) 0.0355(9) 0.0307(8) 0.0025(7) -0.0030(7) -0.0050(7)
C23 0.0402(9) 0.0358(9) 0.0402(10) 0.0099(7) -0.0082(7) -0.0039(7)
C24 0.0363(9) 0.0303(8) 0.0501(11) 0.0030(7) -0.0049(8) 0.0013(7)
C25 0.0321(8) 0.0351(8) 0.0382(9) -0.0014(7) -0.0008(7) 0.0004(7)
C26 0.0275(7) 0.0303(8) 0.0310(8) 0.0003(6) -0.0023(6) -0.0018(6)
C27 0.0274(7) 0.0318(8) 0.0291(8) -0.0020(6) -0.0013(6) -0.0013(6)
C28 0.0321(8) 0.0438(9) 0.0307(8) -0.0024(7) 0.0030(6) 0.0047(7)
B1 0.0334(9) 0.0321(9) 0.0234(8) 0.0013(7) 0.0000(7) -0.0010(7)
F2A 0.127(6) 0.107(4) 0.053(3) 0.021(2) 0.043(3) -0.014(4)
F3A 0.150(8) 0.205(10) 0.068(4) 0.074(5) 0.069(5) 0.141(8)
F1A 0.117(4) 0.073(3) 0.019(2) 0.0008(18) -0.001(2) 0.001(3)
C4A 0.038(2) 0.028(2) 0.027(2) 0.0015(17) 0.0046(16) 0.0011(14)
C3A 0.048(3) 0.032(2) 0.046(4) 0.004(2) 0.008(2) -0.0044(16)
C2A 0.056(3) 0.040(2) 0.048(4) 0.004(3) 0.027(3) -0.0055(19)
C13A 0.071(4) 0.038(2) 0.024(3) 0.000(2) 0.010(2) -0.002(2)
C14A 0.043(2) 0.033(2) 0.019(3) 0.0071(19) -0.0023(15) -0.0011(16)
C5A 0.044(2) 0.028(2) 0.016(3) 0.0037(18) 0.0012(15) 0.0037(17)
C1A 0.0295(14) 0.075(2) 0.0408(16) 0.0142(14) 0.0025(11) -0.0111(13)
C16A 0.026(3) 0.035(2) 0.018(3) 0.0027(18) 0.0054(19) 0.0077(17)
C15A 0.029(2) 0.029(2) 0.016(3) 0.0015(18) 0.000(2) -0.0044(18)
C17A 0.025(2) 0.035(2) 0.028(2) 0.0005(17) 0.0017(17) 0.0006(16)
C18A 0.030(2) 0.037(3) 0.046(4) 0.001(3) -0.004(2) -0.004(2)
C19A 0.040(4) 0.033(2) 0.041(4) -0.010(2) -0.010(3) 0.000(2)
C20A 0.035(3) 0.049(3) 0.025(3) -0.004(2) 0.0055(19) 0.005(2)

loop_
_atom_type_symbol
_atom_type_description
_atom_type_scat_dispersion_real
_atom_type_scat_dispersion_imag
_atom_type_scat_source
C C 0.0033 0.0016 'International Tables Vol C Tables 4.2.6.8 and 6.1.1.4'
H H 0.0000 0.0000 'International Tables Vol C Tables 4.2.6.8 and 6.1.1.4'
B B 0.0013 0.0007 'International Tables Vol C Tables 4.2.6.8 and 6.1.1.4'
F F 0.0171 0.0103 'International Tables Vol C Tables 4.2.6.8 and 6.1.1.4'
N N 0.0061 0.0033 'International Tables Vol C Tables 4.2.6.8 and 6.1.1.4'

loop_
_geom_angle_atom_site_label_1
_geom_angle_atom_site_label_2
_geom_angle_atom_site_label_3
_geom_angle
_geom_angle_site_symmetry_1
_geom_angle_site_symmetry_3
_geom_angle_publ_flag
C6 N1 C27 120.89(13) . . ?
C6 N1 B1 126.89(13) . . ?
C27 N1 B1 112.12(12) . . ?
H1A C1 H1B 109.5 . . ?
H1A C1 H1C 109.5 . . ?
H1B C1 H1C 109.5 . . ?
C2 C1 H1A 109.5 . . ?
C2 C1 H1B 109.5 . . ?
C2 C1 H1C 109.5 . . ?
C14 C5 C4 120.0 . . ?
C14 C5 B1 112.2(10) . . ?
C4 C5 B1 127.7(10) . . ?
C13 C14 C5 120.0 . . ?
C15 C14 C5 110.5(14) . . ?
C15 C14 C13 129.4(14) . . ?
C14 C13 H13 120.0 . . ?
C14 C13 C2 120.0 . . ?
C2 C13 H13 120.0 . . ?
C13 C2 C1 119.2(11) . . ?
C3 C2 C1 120.8(11) . . ?
C3 C2 C13 120.0 . . ?
C2 C3 H3 120.0 . . ?
C2 C3 C4 120.0 . . ?
C4 C3 H3 120.0 . . ?
C5 C4 H4 120.0 . . ?
C3 C4 C5 120.0 . . ?
C3 C4 H4 120.0 . . ?
N1 C6 H6 119.4 . . ?
N1 C6 C7 121.29(15) . . ?
C7 C6 H6 119.4 . . ?
C6 C7 H7 120.8 . . ?
C6 C7 C8 118.45(15) . . ?
C8 C7 H7 120.8 . . ?
C7 C8 C9 119.59(16) . . ?
C28 C8 C7 120.49(16) . . ?
C28 C8 C9 119.90(17) . . ?
F2 C9 C8 112.5(2) . . ?
F2 C9 F3 102.8(3) . . ?
F1 C9 C8 114.2(3) . . ?
F1 C9 F2 112.3(4) . . ?
F1 C9 F3 104.3(4) . . ?
F3 C9 C8 109.7(2) . . ?
F2A C9 C8 110.7(3) . . ?
F3A C9 C8 118.5(4) . . ?
F3A C9 F2A 111.1(5) . . ?
F3A C9 F1A 109.8(7) . . ?
F1A C9 C8 109.5(4) . . ?
F1A C9 F2A 94.7(5) . . ?
C17 C16 C15 120.0 . . ?
C17 C16 B1 131.1(9) . . ?
C15 C16 B1 108.8(9) . . ?
C16 C17 H17 120.0 . . ?
C16 C17 C18 120.0 . . ?
C18 C17 H17 120.0 . . ?
C17 C18 H18 120.0 . . ?
C19 C18 C17 120.0 . . ?
C19 C18 H18 120.0 . . ?
C18 C19 H19 120.0 . . ?
C18 C19 C20 120.0 . . ?
C20 C19 H19 120.0 . . ?
C19 C20 H20 120.0 . . ?
C19 C20 C15 120.0 . . ?
C15 C20 H20 120.0 . . ?
C14 C15 C16 115.6(13) . . ?
C14 C15 C20 123.8(13) . . ?
C20 C15 C16 120.0 . . ?
C22 C21 C26 117.35(14) . . ?
C22 C21 B1 131.95(14) . . ?
C26 C21 B1 110.65(13) . . ?
C21 C22 H22 119.9 . . ?
C23 C22 C21 120.15(15) . . ?
C23 C22 H22 119.9 . . ?
C22 C23 H23 119.4 . . ?
C24 C23 C22 121.19(15) . . ?
C24 C23 H23 119.4 . . ?
C23 C24 H24 119.8 . . ?
C25 C24 C23 120.33(16) . . ?
C25 C24 H24 119.8 . . ?
C24 C25 H25 121.0 . . ?
C24 C25 C26 118.04(16) . . ?
C26 C25 H25 121.0 . . ?
C21 C26 C27 109.69(13) . . ?
C25 C26 C21 122.90(14) . . ?
C25 C26 C27 127.41(14) . . ?
N1 C27 C26 110.44(13) . . ?
N1 C27 C28 120.12(14) . . ?
C28 C27 C26 129.38(14) . . ?
C8 C28 C27 118.69(15) . . ?
C8 C28 H28 120.7 . . ?
C27 C28 H28 120.7 . . ?
N1 B1 C5 118.1(7) . . ?
N1 B1 C16 120.5(6) . . ?
C5 B1 C16 91.2(8) . . ?
C21 B1 N1 96.95(12) . . ?
C21 B1 C5 118.8(8) . . ?
C21 B1 C16 113.2(7) . . ?
C5A B1 N1 113.9(4) . . ?
C5A B1 C21 114.5(4) . . ?
C5A B1 C16A 104.9(5) . . ?
C16A B1 N1 111.3(4) . . ?
C16A B1 C21 115.5(4) . . ?
C3A C4A H4A 119.2 . . ?
C3A C4A C5A 121.5(3) . . ?
C5A C4A H4A 119.2 . . ?
C4A C3A H3A 119.1 . . ?
C4A C3A C2A 121.7(3) . . ?
C2A C3A H3A 119.1 . . ?
C3A C2A C13A 118.4(3) . . ?
C3A C2A C1A 129.6(5) . . ?
C13A C2A C1A 111.8(6) . . ?
C2A C13A H13A 120.0 . . ?
C2A C13A C14A 120.0(3) . . ?
C14A C13A H13A 120.0 . . ?
C13A C14A C5A 121.7(3) . . ?
C13A C14A C15A 130.1(7) . . ?
C5A C14A C15A 108.2(7) . . ?
C4A C5A B1 135.3(6) . . ?
C4A C5A C14A 116.4(3) . . ?
C14A C5A B1 108.0(6) . . ?
C2A C1A H1AA 109.5 . . ?
C2A C1A H1AB 109.5 . . ?
C2A C1A H1AC 109.5 . . ?
H1AA C1A H1AB 109.5 . . ?
H1AA C1A H1AC 109.5 . . ?
H1AB C1A H1AC 109.5 . . ?
C15A C16A B1 106.5(6) . . ?
C17A C16A B1 136.5(6) . . ?
C17A C16A C15A 116.9(4) . . ?
C16A C15A C14A 110.4(7) . . ?
C20A C15A C14A 128.1(8) . . ?
C20A C15A C16A 121.4(4) . . ?
C16A C17A H17A 119.2 . . ?
C16A C17A C18A 121.7(5) . . ?
C18A C17A H17A 119.2 . . ?
C17A C18A H18A 119.6 . . ?
C19A C18A C17A 120.7(4) . . ?
C19A C18A H18A 119.6 . . ?
C18A C19A H19A 120.2 . . ?
C18A C19A C20A 119.5(4) . . ?
C20A C19A H19A 120.2 . . ?
C15A C20A H20A 120.2 . . ?
C19A C20A C15A 119.5(4) . . ?
C19A C20A H20A 120.2 . . ?

loop_
_geom_bond_atom_site_label_1
_geom_bond_atom_site_label_2
_geom_bond_distance
_geom_bond_site_symmetry_2
_geom_bond_publ_flag
N1 C6 1.3385(19) . ?
N1 C27 1.3623(19) . ?
N1 B1 1.610(2) . ?
C1 H1A 0.9600 . ?
C1 H1B 0.9600 . ?
C1 H1C 0.9600 . ?
C1 C2 1.429(15) . ?
C5 C14 1.3900 . ?
C5 C4 1.3900 . ?
C5 B1 1.690(14) . ?
C14 C13 1.3900 . ?
C14 C15 1.333(19) . ?
C13 H13 0.9300 . ?
C13 C2 1.3900 . ?
C2 C3 1.3900 . ?
C3 H3 0.9300 . ?
C3 C4 1.3900 . ?
C4 H4 0.9300 . ?
C6 H6 0.9300 . ?
C6 C7 1.375(2) . ?
C7 H7 0.9300 . ?
C7 C8 1.391(2) . ?
C8 C9 1.495(2) . ?
C8 C28 1.380(2) . ?
C9 F2 1.304(4) . ?
C9 F1 1.286(5) . ?
C9 F3 1.380(4) . ?
C9 F2A 1.396(6) . ?
C9 F3A 1.252(6) . ?
C9 F1A 1.355(7) . ?
C16 C17 1.3900 . ?
C16 C15 1.3900 . ?
C16 B1 1.701(11) . ?
C17 H17 0.9300 . ?
C17 C18 1.3900 . ?
C18 H18 0.9300 . ?
C18 C19 1.3900 . ?
C19 H19 0.9300 . ?
C19 C20 1.3900 . ?
C20 H20 0.9300 . ?
C20 C15 1.3900 . ?
C21 C22 1.397(2) . ?
C21 C26 1.406(2) . ?
C21 B1 1.608(2) . ?
C22 H22 0.9300 . ?
C22 C23 1.389(2) . ?
C23 H23 0.9300 . ?
C23 C24 1.387(3) . ?
C24 H24 0.9300 . ?
C24 C25 1.384(2) . ?
C25 H25 0.9300 . ?
C25 C26 1.394(2) . ?
C26 C27 1.459(2) . ?
C27 C28 1.388(2) . ?
C28 H28 0.9300 . ?
B1 C5A 1.563(8) . ?
B1 C16A 1.579(10) . ?
C4A H4A 0.9300 . ?
C4A C3A 1.381(4) . ?
C4A C5A 1.392(4) . ?
C3A H3A 0.9300 . ?
C3A C2A 1.388(5) . ?
C2A C13A 1.390(5) . ?
C2A C1A 1.563(8) . ?
C13A H13A 0.9300 . ?
C13A C14A 1.393(4) . ?
C14A C5A 1.424(4) . ?
C14A C15A 1.554(10) . ?
C1A H1AA 0.9600 . ?
C1A H1AB 0.9600 . ?
C1A H1AC 0.9600 . ?
C16A C15A 1.415(6) . ?
C16A C17A 1.383(5) . ?
C15A C20A 1.392(5) . ?
C17A H17A 0.9300 . ?
C17A C18A 1.384(5) . ?
C18A H18A 0.9300 . ?
C18A C19A 1.378(6) . ?
C19A H19A 0.9300 . ?
C19A C20A 1.388(6) . ?
C20A H20A 0.9300 . ?

loop_
_geom_torsion_atom_site_label_1
_geom_torsion_atom_site_label_2
_geom_torsion_atom_site_label_3
_geom_torsion_atom_site_label_4
_geom_torsion
_geom_torsion_site_symmetry_1
_geom_torsion_site_symmetry_2
_geom_torsion_site_symmetry_3
_geom_torsion_site_symmetry_4
_geom_torsion_publ_flag
N1 C6 C7 C8 1.3(3) . . . . ?
N1 C27 C28 C8 1.4(2) . . . . ?
N1 B1 C5A C4A 51.2(9) . . . . ?
N1 B1 C5A C14A -135.6(4) . . . . ?
N1 B1 C16A C15A 137.5(4) . . . . ?
N1 B1 C16A C17A -45.8(11) . . . . ?
C1 C2 C3 C4 -179.0(18) . . . . ?
C5 C14 C13 C2 0.0 . . . . ?
C5 C14 C15 C16 -3.3(16) . . . . ?
C5 C14 C15 C20 -174.8(10) . . . . ?
C14 C5 C4 C3 0.0 . . . . ?
C14 C5 B1 N1 136.2(7) . . . . ?
C14 C5 B1 C16 10.3(10) . . . . ?
C14 C5 B1 C21 -107.1(8) . . . . ?
C14 C13 C2 C1 179.0(18) . . . . ?
C14 C13 C2 C3 0.0 . . . . ?
C13 C14 C15 C16 174.0(13) . . . . ?
C13 C14 C15 C20 3(3) . . . . ?
C13 C2 C3 C4 0.0 . . . . ?
C2 C3 C4 C5 0.0 . . . . ?
C4 C5 C14 C13 0.0 . . . . ?
C4 C5 C14 C15 177.6(19) . . . . ?
C4 C5 B1 N1 -47.7(16) . . . . ?
C4 C5 B1 C16 -173.6(15) . . . . ?
C4 C5 B1 C21 69.0(15) . . . . ?
C6 N1 C27 C26 178.30(13) . . . . ?
C6 N1 C27 C28 1.0(2) . . . . ?
C6 N1 B1 C5 -47.9(8) . . . . ?
C6 N1 B1 C16 62.1(8) . . . . ?
C6 N1 B1 C21 -175.75(14) . . . . ?
C6 N1 B1 C5A 63.6(5) . . . . ?
C6 N1 B1 C16A -54.8(5) . . . . ?
C6 C7 C8 C9 -177.44(18) . . . . ?
C6 C7 C8 C28 1.2(3) . . . . ?
C7 C8 C9 F2 88.3(4) . . . . ?
C7 C8 C9 F1 -41.3(6) . . . . ?
C7 C8 C9 F3 -158.0(3) . . . . ?
C7 C8 C9 F2A 40.0(6) . . . . ?
C7 C8 C9 F3A 170.1(9) . . . . ?
C7 C8 C9 F1A -63.1(4) . . . . ?
C7 C8 C28 C27 -2.5(3) . . . . ?
C9 C8 C28 C27 176.14(17) . . . . ?
C16 C17 C18 C19 0.0 . . . . ?
C17 C16 C15 C14 -171.9(18) . . . . ?
C17 C16 C15 C20 0.0 . . . . ?
C17 C16 B1 N1 47.6(14) . . . . ?
C17 C16 B1 C5 171.5(14) . . . . ?
C17 C16 B1 C21 -66.3(13) . . . . ?
C17 C18 C19 C20 0.0 . . . . ?
C18 C19 C20 C15 0.0 . . . . ?
C19 C20 C15 C14 171(2) . . . . ?
C19 C20 C15 C16 0.0 . . . . ?
C15 C14 C13 C2 -177(2) . . . . ?
C15 C16 C17 C18 0.0 . . . . ?
C15 C16 B1 N1 -135.6(6) . . . . ?
C15 C16 B1 C5 -11.6(10) . . . . ?
C15 C16 B1 C21 110.5(7) . . . . ?
C21 C22 C23 C24 -0.5(2) . . . . ?
C21 C26 C27 N1 -3.64(17) . . . . ?
C21 C26 C27 C28 173.32(16) . . . . ?
C21 B1 C5A C4A -59.1(9) . . . . ?
C21 B1 C5A C14A 114.1(4) . . . . ?
C21 B1 C16A C15A -113.2(4) . . . . ?
C21 B1 C16A C17A 63.5(11) . . . . ?
C22 C21 C26 C25 2.0(2) . . . . ?
C22 C21 C26 C27 -178.16(13) . . . . ?
C22 C21 B1 N1 179.85(15) . . . . ?
C22 C21 B1 C5 52.4(7) . . . . ?
C22 C21 B1 C16 -52.7(6) . . . . ?
C22 C21 B1 C5A -59.9(4) . . . . ?
C22 C21 B1 C16A 62.2(5) . . . . ?
C22 C23 C24 C25 1.1(3) . . . . ?
C23 C24 C25 C26 -0.2(2) . . . . ?
C24 C25 C26 C21 -1.4(2) . . . . ?
C24 C25 C26 C27 178.75(15) . . . . ?
C25 C26 C27 N1 176.22(14) . . . . ?
C25 C26 C27 C28 -6.8(3) . . . . ?
C26 C21 C22 C23 -1.0(2) . . . . ?
C26 C21 B1 N1 -2.80(15) . . . . ?
C26 C21 B1 C5 -130.2(7) . . . . ?
C26 C21 B1 C16 124.7(6) . . . . ?
C26 C21 B1 C5A 117.4(4) . . . . ?
C26 C21 B1 C16A -120.4(4) . . . . ?
C26 C27 C28 C8 -175.30(16) . . . . ?
C27 N1 C6 C7 -2.4(2) . . . . ?
C27 N1 B1 C5 128.5(8) . . . . ?
C27 N1 B1 C16 -121.6(7) . . . . ?
C27 N1 B1 C21 0.61(15) . . . . ?
C27 N1 B1 C5A -120.1(4) . . . . ?
C27 N1 B1 C16A 121.5(4) . . . . ?
C28 C8 C9 F2 -90.4(4) . . . . ?
C28 C8 C9 F1 140.0(5) . . . . ?
C28 C8 C9 F3 23.4(3) . . . . ?
C28 C8 C9 F2A -138.6(5) . . . . ?
C28 C8 C9 F3A -8.6(9) . . . . ?
C28 C8 C9 F1A 118.3(4) . . . . ?
B1 N1 C6 C7 173.69(15) . . . . ?
B1 N1 C27 C26 1.69(17) . . . . ?
B1 N1 C27 C28 -175.60(14) . . . . ?
B1 C5 C14 C13 176.4(15) . . . . ?
B1 C5 C14 C15 -5.9(14) . . . . ?
B1 C5 C4 C3 -175.8(18) . . . . ?
B1 C16 C17 C18 176.6(15) . . . . ?
B1 C16 C15 C14 10.8(14) . . . . ?
B1 C16 C15 C20 -177.3(12) . . . . ?
B1 C21 C22 C23 176.23(15) . . . . ?
B1 C21 C26 C25 -175.82(14) . . . . ?
B1 C21 C26 C27 4.05(17) . . . . ?
B1 C16A C15A C14A -9.3(7) . . . . ?
B1 C16A C15A C20A 173.4(8) . . . . ?
B1 C16A C17A C18A -175.8(12) . . . . ?
C4A C3A C2A C13A 3.6(5) . . . . ?
C4A C3A C2A C1A -170.7(7) . . . . ?
C3A C4A C5A B1 170.9(9) . . . . ?
C3A C4A C5A C14A -1.9(5) . . . . ?
C3A C2A C13A C14A -1.6(5) . . . . ?
C2A C13A C14A C5A -2.1(5) . . . . ?
C2A C13A C14A C15A 178.8(11) . . . . ?
C13A C14A C5A B1 -170.9(7) . . . . ?
C13A C14A C5A C4A 3.8(5) . . . . ?
C13A C14A C15A C16A 179.9(7) . . . . ?
C13A C14A C15A C20A -2.9(14) . . . . ?
C14A C15A C20A C19A -172.6(11) . . . . ?
C5A B1 C16A C15A 13.9(6) . . . . ?
C5A B1 C16A C17A -169.4(9) . . . . ?
C5A C4A C3A C2A -1.8(5) . . . . ?
C5A C14A C15A C16A 0.7(7) . . . . ?
C5A C14A C15A C20A 177.8(7) . . . . ?
C1A C2A C13A C14A 173.6(6) . . . . ?
C16A B1 C5A C4A 173.2(8) . . . . ?
C16A B1 C5A C14A -13.6(6) . . . . ?
C16A C15A C20A C19A 4.2(5) . . . . ?
C16A C17A C18A C19A 2.7(5) . . . . ?
C15A C14A C5A B1 8.4(7) . . . . ?
C15A C14A C5A C4A -176.9(8) . . . . ?
C15A C16A C17A C18A 0.7(5) . . . . ?
C17A C16A C15A C14A 173.2(9) . . . . ?
C17A C16A C15A C20A -4.2(5) . . . . ?
C17A C18A C19A C20A -2.7(5) . . . . ?
C18A C19A C20A C15A -0.7(5) . . . . ?
